data_4517320
loop_
_publ_author_name
'Jiang, Cheng'
'Lu, Hong'
'Xu, Wen-Hua'
'Wu, Jianing'
'Yu, Tian-Yang'
'Xu, Peng-Fei'
'Wei, Hao'

_publ_section_title
;
 Ni-Catalyzed 1,2-Acyl Migration Reactions Triggered by C--C Bond
 Activation of Ketones
;
_journal_name_full 'ACS Catalysis'
_journal_page_first 1947
_journal_page_last 1953
_journal_paper_doi 10.1021/acscatal.9b04112
_journal_year 2020
_chemical_formula_moiety 'C22 H21 N O3'
_chemical_formula_sum 'C22 H21 N O3'
_chemical_formula_weight 347.40
_space_group_crystal_system monoclinic
_space_group_IT_number 14
_space_group_name_Hall '-P 2ybc'
_space_group_name_H-M_alt 'P 1 21/c 1'
_atom_sites_solution_hydrogens geom
_atom_sites_solution_primary dual
_audit_creation_date 2019-05-29
_audit_creation_method
;
Olex2 1.2
(compiled 2018.05.29 svn.r3508 for OlexSys, GUI svn.r5506)
;
_cell_angle_alpha 90
_cell_angle_beta 103.695(2)
_cell_angle_gamma 90
_cell_formula_units_Z 4
_cell_length_a 11.3444(2)
_cell_length_b 16.6403(3)
_cell_length_c 10.0554(2)
_cell_measurement_reflns_used 5592
_cell_measurement_temperature 100.00(10)
_cell_measurement_theta_max 75.8120
_cell_measurement_theta_min 3.9990
_cell_volume 1844.23(6)
_computing_cell_refinement 'CrysAlisPro 1.171.39.34b (Rigaku OD, 2017)'
_computing_data_collection 'CrysAlisPro 1.171.39.34b (Rigaku OD, 2017)'
_computing_data_reduction 'CrysAlisPro 1.171.39.34b (Rigaku OD, 2017)'
_computing_molecular_graphics 'Olex2 (Dolomanov et al., 2009)'
_computing_publication_material 'Olex2 (Dolomanov et al., 2009)'
_computing_structure_refinement 'ShelXL (Sheldrick, 2015)'
_computing_structure_solution 'ShelXT (Sheldrick, 2015)'
_diffrn_ambient_environment N~2~
_diffrn_ambient_temperature 100.00(10)
_diffrn_detector 'CCD plate'
_diffrn_detector_type HyPix
_diffrn_measured_fraction_theta_full 0.998
_diffrn_measured_fraction_theta_max 0.998
_diffrn_measurement_details
;
List of Runs (angles in degrees, time in seconds):

  # Type    Start    End  Width  t~exp~   \w     \q     \k     \f   Frames
--------------------------------------------------------------------------
  1  \w    -33.00  63.00   0.50    0.07    --   43.18 -37.00 -60.00  192
  2  \w     82.00 116.00   0.50    0.26    --  109.88-115.00-114.00   68
  3  \w     37.00 125.00   0.50    0.26    --  109.88 -30.00-180.00  176
  4  \w    100.00 171.00   0.50    0.26    --  109.88 115.00 -25.00  142
  5  \w     88.00 117.00   0.50    0.26    --  109.88  61.00 120.00   58
  6  \w    124.00 178.00   0.50    0.26    --  109.88  61.00 120.00  108
  7  \w     87.00 178.00   0.50    0.26    --  109.88  30.00 150.00  182
  8  \w     92.00 137.00   0.50    0.26    --  109.88 -77.00  60.00   90
  9  \w     82.00 112.00   0.50    0.26    --  109.88-125.00 120.00   60
 10  \w     76.00 101.00   0.50    0.26    --  109.88-168.00 100.00   50
 11  \w     49.00 103.00   0.50    0.26    --  109.88 -94.00  90.00  108
 12  \w     40.00  65.00   0.50    0.26    --  109.88 -77.00  60.00   50
 13  \w    -71.00 -46.00   0.50    0.07    --  -43.18 115.00 -25.00   50
 14  \w   -119.00 -76.00   0.50    0.07    --  -43.18 168.00 119.00   86
 15  \w     66.00  92.00   0.50    0.07    --   43.18 168.00 119.00   52
 16  \w     77.00 154.00   0.50    0.26    --  109.88 168.00 119.00  154
 17  \w    -98.00 -56.00   0.50    0.07    --  -43.18-168.00 100.00   84
 18  \w   -116.00 -31.00   0.50    0.07    --  -43.18 -57.00 150.00  170
 19  \w   -146.00-121.00   0.50    0.26    --  -90.25-115.00-114.00   50
 20  \w   -136.00-104.00   0.50    0.26    --  -90.25 -94.00   0.00   64
;
_diffrn_measurement_device 'four-circle diffractometer'
_diffrn_measurement_device_type 'XtaLAB Synergy, Dualflex, HyPix'
_diffrn_measurement_method '\w scans'
_diffrn_orient_matrix_type 'CrysAlisPro convention (1999,Acta A55,543-557)'
_diffrn_orient_matrix_UB_11 0.1246343000
_diffrn_orient_matrix_UB_12 0.0312499000
_diffrn_orient_matrix_UB_13 -0.0129046000
_diffrn_orient_matrix_UB_21 0.0518793000
_diffrn_orient_matrix_UB_22 -0.0857795000
_diffrn_orient_matrix_UB_23 0.0230112000
_diffrn_orient_matrix_UB_31 -0.0362573000
_diffrn_orient_matrix_UB_32 -0.0152720000
_diffrn_orient_matrix_UB_33 -0.1554908000
_diffrn_radiation_monochromator mirror
_diffrn_radiation_probe x-ray
_diffrn_radiation_type CuK\a
_diffrn_radiation_wavelength 1.54184
_diffrn_reflns_av_R_equivalents 0.0428
_diffrn_reflns_av_unetI/netI 0.0448
_diffrn_reflns_Laue_measured_fraction_full 0.998
_diffrn_reflns_Laue_measured_fraction_max 0.998
_diffrn_reflns_limit_h_max 13
_diffrn_reflns_limit_h_min -13
_diffrn_reflns_limit_k_max 19
_diffrn_reflns_limit_k_min -18
_diffrn_reflns_limit_l_max 7
_diffrn_reflns_limit_l_min -12
_diffrn_reflns_number 10184
_diffrn_reflns_point_group_measured_fraction_full 0.998
_diffrn_reflns_point_group_measured_fraction_max 0.998
_diffrn_reflns_theta_full 67.080
_diffrn_reflns_theta_max 67.080
_diffrn_reflns_theta_min 4.011
_diffrn_source 'micro-focus sealed X-ray tube'
_diffrn_source_type 'PhotonJet (Cu) X-ray Source'
_exptl_absorpt_coefficient_mu 0.667
_exptl_absorpt_correction_T_max 1.00000
_exptl_absorpt_correction_T_min 0.43630
_exptl_absorpt_correction_type multi-scan
_exptl_absorpt_process_details
;
CrysAlisPro 1.171.39.34b (Rigaku Oxford Diffraction, 2017)
Empirical absorption correction using spherical harmonics,
 implemented in SCALE3 ABSPACK scaling algorithm.
;
_exptl_crystal_colour 'clear colourless'
_exptl_crystal_colour_lustre clear
_exptl_crystal_colour_primary colourless
_exptl_crystal_density_diffrn 1.251
_exptl_crystal_description block
_exptl_crystal_F_000 736
_exptl_crystal_size_max 0.3
_exptl_crystal_size_mid 0.3
_exptl_crystal_size_min 0.2
_refine_diff_density_max 0.176
_refine_diff_density_min -0.238
_refine_diff_density_rms 0.050
_refine_ls_extinction_method none
_refine_ls_goodness_of_fit_ref 1.061
_refine_ls_hydrogen_treatment constr
_refine_ls_matrix_type full
_refine_ls_number_parameters 258
_refine_ls_number_reflns 3280
_refine_ls_number_restraints 0
_refine_ls_restrained_S_all 1.061
_refine_ls_R_factor_all 0.0529
_refine_ls_R_factor_gt 0.0468
_refine_ls_shift/su_max 0.000
_refine_ls_shift/su_mean 0.000
_refine_ls_structure_factor_coef Fsqd
_refine_ls_weighting_details 'w=1/[\s^2^(Fo^2^)+(0.0689P)^2^+0.5153P] where P=(Fo^2^+2Fc^2^)/3'
_refine_ls_weighting_scheme calc
_refine_ls_wR_factor_gt 0.1209
_refine_ls_wR_factor_ref 0.1286
_reflns_Friedel_coverage 0.000
_reflns_number_gt 2897
_reflns_number_total 3280
_reflns_threshold_expression 'I > 2\s(I)'
_cod_data_source_file cs9b04112_si_002.cif
_cod_data_source_block exp_2464
_cod_depositor_comments 'Adding full bibliography for 4517319--4517320.cif.'
_cod_database_code 4517320
_shelx_shelxl_version_number 2014/7
_shelx_space_group_comment
;
The symmetry employed for this shelxl refinement is uniquely defined
by the following loop, which should always be used as a source of
symmetry information in preference to the above space-group names.
They are only intended as comments.
;
_shelx_estimated_absorpt_t_max 0.878
_shelx_estimated_absorpt_t_min 0.825
_reflns_odcompleteness_completeness 99.77
_reflns_odcompleteness_iscentric 1
_reflns_odcompleteness_theta 66.97
_olex2_refinement_description
;
1. Fixed Uiso
 At 1.2 times of:
  All C(H) groups
 At 1.5 times of:
  All C(H,H,H) groups
2. Uiso/Uaniso restraints and constraints
Uanis(C17A) = Uanis(C17B)
Uanis(C19B) = Uanis(C18A)
Uanis(C21A) = Uanis(C21B)
Uanis(C20A) = Uanis(C20B)
Uanis(C18B) = Uanis(C19A)
3. Others
 Sof(C17A)=Sof(C18A)=Sof(C19A)=Sof(H19A)=Sof(H19B)=Sof(H19C)=Sof(C20A)=
 Sof(H20D)=Sof(H20E)=Sof(H20F)=Sof(C21A)=Sof(H21D)=Sof(H21E)=Sof(H21F)=1-FVAR(1)
 Sof(C17B)=Sof(C18B)=Sof(H18A)=Sof(H18B)=Sof(H18C)=Sof(C19B)=Sof(C20B)=
 Sof(H20A)=Sof(H20B)=Sof(H20C)=Sof(C21B)=Sof(H21A)=Sof(H21B)=Sof(H21C)=FVAR(1)
4.a Aromatic/amide H refined with riding coordinates:
 C1(H1), C2(H2), C3(H3), C6(H6), C8(H8), C12(H12), C13(H13), C15(H15), C16(H16)
4.b Idealised Me refined as rotating group:
 C7(H7A,H7B,H7C), C18B(H18A,H18B,H18C), C20B(H20A,H20B,H20C), C21B(H21A,H21B,
 H21C), C19A(H19A,H19B,H19C), C20A(H20D,H20E,H20F), C21A(H21D,H21E,H21F)
;
_olex2_submission_special_instructions 'No special instructions were received'
_oxdiff_exptl_absorpt_empirical_details
;
Empirical correction (ABSPACK) includes:
- Absorption correction using spherical harmonics
- Frame scaling
;
_oxdiff_exptl_absorpt_empirical_full_max 1.940
_oxdiff_exptl_absorpt_empirical_full_min 0.570

loop_
_space_group_symop_operation_xyz
'x, y, z'
'-x, y+1/2, -z+1/2'
'-x, -y, -z'
'x, -y-1/2, z-1/2'

loop_
_atom_site_label
_atom_site_type_symbol
_atom_site_fract_x
_atom_site_fract_y
_atom_site_fract_z
_atom_site_U_iso_or_equiv
_atom_site_adp_type
_atom_site_occupancy
_atom_site_site_symmetry_order
_atom_site_calc_flag
_atom_site_refinement_flags_posn
_atom_site_refinement_flags_occupancy
_atom_site_disorder_assembly
_atom_site_disorder_group
O1 O 0.37584(9) 0.66804(6) 0.63175(10) 0.0309(3) Uani 1 1 d . . . .
O2 O 0.22024(9) 0.65532(6) 0.44488(11) 0.0312(3) Uani 1 1 d . . . .
O3 O 0.13715(10) 1.01746(7) 0.58689(12) 0.0365(3) Uani 1 1 d . . . .
N1 N 0.33396(11) 0.41798(8) 0.43679(13) 0.0302(3) Uani 1 1 d . . . .
C1 C 0.53432(15) 0.43547(11) 0.83432(17) 0.0376(4) Uani 1 1 d . . . .
H1 H 0.5781 0.4421 0.9243 0.045 Uiso 1 1 calc R . . .
C2 C 0.52999(15) 0.35938(11) 0.77294(18) 0.0393(4) Uani 1 1 d . . . .
H2 H 0.5711 0.3166 0.8229 0.047 Uiso 1 1 calc R . . .
C3 C 0.46577(15) 0.34702(10) 0.63969(18) 0.0354(4) Uani 1 1 d . . . .
H3 H 0.4628 0.2967 0.5987 0.043 Uiso 1 1 calc R . . .
C4 C 0.40552(13) 0.41301(9) 0.56881(16) 0.0299(3) Uani 1 1 d . . . .
C5 C 0.40926(13) 0.48956(9) 0.62876(15) 0.0279(3) Uani 1 1 d . . . .
C6 C 0.47509(14) 0.50058(10) 0.76416(16) 0.0322(4) Uani 1 1 d . . . .
H6 H 0.4787 0.5507 0.8058 0.039 Uiso 1 1 calc R . . .
C7 C 0.30855(17) 0.35207(10) 0.33976(18) 0.0405(4) Uani 1 1 d . . . .
H7A H 0.2688 0.3096 0.3767 0.061 Uiso 1 1 calc GR . . .
H7B H 0.3832 0.3325 0.3228 0.061 Uiso 1 1 calc GR . . .
H7C H 0.2568 0.3706 0.2555 0.061 Uiso 1 1 calc GR . . .
C8 C 0.29204(13) 0.49425(9) 0.41245(15) 0.0283(3) Uani 1 1 d . . . .
H8 H 0.2419 0.5123 0.3310 0.034 Uiso 1 1 calc R . . .
C9 C 0.33516(13) 0.54077(9) 0.52682(15) 0.0270(3) Uani 1 1 d . . . .
C10 C 0.31685(13) 0.62559(9) 0.54290(14) 0.0261(3) Uani 1 1 d . . . .
C11 C 0.20108(13) 0.73818(9) 0.45209(14) 0.0282(3) Uani 1 1 d . . . .
C12 C 0.12935(14) 0.76705(9) 0.53611(15) 0.0304(3) Uani 1 1 d . . . .
H12 H 0.0943 0.7318 0.5874 0.036 Uiso 1 1 calc R . . .
C13 C 0.11092(14) 0.84903(9) 0.54217(15) 0.0300(3) Uani 1 1 d . . . .
H13 H 0.0651 0.8693 0.6000 0.036 Uiso 1 1 calc R . . .
C14 C 0.16083(13) 0.90167(9) 0.46194(14) 0.0291(3) Uani 1 1 d . . . .
C15 C 0.22986(14) 0.87074(10) 0.37588(15) 0.0313(3) Uani 1 1 d . . . .
H15 H 0.2617 0.9054 0.3207 0.038 Uiso 1 1 calc R . . .
C16 C 0.25147(13) 0.78880(10) 0.37199(15) 0.0301(3) Uani 1 1 d . . . .
H16 H 0.2991 0.7683 0.3163 0.036 Uiso 1 1 calc R . . .
C17 C 0.14819(15) 0.99022(10) 0.47809(17) 0.0357(4) Uani 1 1 d . . . .
C17B C 0.1742(3) 1.05293(17) 0.3825(3) 0.0318(6) Uani 0.603(2) 1 d . P A 1
C18B C 0.2532(19) 1.1238(8) 0.446(2) 0.0455(19) Uani 0.603(2) 1 d . P A 1
H18A H 0.2031 1.1644 0.4727 0.068 Uiso 0.603(2) 1 calc GR P A 1
H18B H 0.2938 1.1457 0.3809 0.068 Uiso 0.603(2) 1 calc GR P A 1
H18C H 0.3123 1.1058 0.5256 0.068 Uiso 0.603(2) 1 calc GR P A 1
C19B C 0.1169(2) 1.04811(16) 0.2495(3) 0.0342(5) Uani 0.603(2) 1 d . P A 1
C20B C 0.1261(4) 1.1137(2) 0.1487(4) 0.0484(8) Uani 0.603(2) 1 d . P A 1
H20A H 0.1321 1.0900 0.0635 0.073 Uiso 0.603(2) 1 calc GR P A 1
H20B H 0.1969 1.1457 0.1846 0.073 Uiso 0.603(2) 1 calc GR P A 1
H20C H 0.0552 1.1471 0.1339 0.073 Uiso 0.603(2) 1 calc GR P A 1
C21B C 0.0313(15) 0.9833(11) 0.1844(15) 0.0392(18) Uani 0.603(2) 1 d . P A 1
H21A H 0.0703 0.9493 0.1308 0.059 Uiso 0.603(2) 1 calc GR P A 1
H21B H -0.0397 1.0071 0.1264 0.059 Uiso 0.603(2) 1 calc GR P A 1
H21C H 0.0081 0.9520 0.2543 0.059 Uiso 0.603(2) 1 calc GR P A 1
C17A C 0.1213(4) 1.0326(3) 0.3329(5) 0.0318(6) Uani 0.397(2) 1 d . P A 2
C18A C 0.1749(4) 1.1040(3) 0.3291(4) 0.0342(5) Uani 0.397(2) 1 d . P A 2
C19A C 0.257(3) 1.1405(14) 0.450(3) 0.0455(19) Uani 0.397(2) 1 d . P A 2
H19A H 0.2145 1.1811 0.4876 0.068 Uiso 0.397(2) 1 calc GR P A 2
H19B H 0.3253 1.1642 0.4235 0.068 Uiso 0.397(2) 1 calc GR P A 2
H19C H 0.2853 1.0997 0.5178 0.068 Uiso 0.397(2) 1 calc GR P A 2
C20A C 0.1526(6) 1.1516(4) 0.1978(6) 0.0484(8) Uani 0.397(2) 1 d . P A 2
H20D H 0.1285 1.1158 0.1213 0.073 Uiso 0.397(2) 1 calc GR P A 2
H20E H 0.2257 1.1790 0.1922 0.073 Uiso 0.397(2) 1 calc GR P A 2
H20F H 0.0894 1.1901 0.1965 0.073 Uiso 0.397(2) 1 calc GR P A 2
C21A C 0.044(2) 0.9929(17) 0.207(3) 0.0392(18) Uani 0.397(2) 1 d . P A 2
H21D H 0.0945 0.9784 0.1461 0.059 Uiso 0.397(2) 1 calc GR P A 2
H21E H -0.0175 1.0296 0.1617 0.059 Uiso 0.397(2) 1 calc GR P A 2
H21F H 0.0072 0.9455 0.2333 0.059 Uiso 0.397(2) 1 calc GR P A 2

loop_
_atom_site_aniso_label
_atom_site_aniso_U_11
_atom_site_aniso_U_22
_atom_site_aniso_U_33
_atom_site_aniso_U_23
_atom_site_aniso_U_13
_atom_site_aniso_U_12
O1 0.0306(6) 0.0281(5) 0.0309(5) -0.0027(4) 0.0013(4) 0.0014(4)
O2 0.0299(5) 0.0255(5) 0.0340(6) -0.0019(4) -0.0009(4) 0.0037(4)
O3 0.0338(6) 0.0283(6) 0.0472(7) -0.0023(5) 0.0090(5) 0.0018(4)
N1 0.0297(7) 0.0249(6) 0.0363(7) -0.0024(5) 0.0085(5) -0.0008(5)
C1 0.0327(8) 0.0441(9) 0.0354(8) 0.0078(7) 0.0067(6) 0.0070(7)
C2 0.0356(8) 0.0385(9) 0.0451(9) 0.0136(7) 0.0123(7) 0.0121(7)
C3 0.0355(8) 0.0264(8) 0.0477(9) 0.0044(7) 0.0165(7) 0.0044(6)
C4 0.0250(7) 0.0295(8) 0.0364(8) 0.0028(6) 0.0095(6) 0.0000(6)
C5 0.0239(7) 0.0263(7) 0.0345(8) 0.0014(6) 0.0089(6) 0.0009(6)
C6 0.0286(8) 0.0348(8) 0.0335(8) 0.0009(6) 0.0077(6) 0.0027(6)
C7 0.0451(10) 0.0290(8) 0.0461(9) -0.0065(7) 0.0082(7) -0.0019(7)
C8 0.0247(7) 0.0261(7) 0.0339(8) 0.0020(6) 0.0067(6) -0.0007(6)
C9 0.0232(7) 0.0264(7) 0.0317(7) 0.0013(6) 0.0073(6) -0.0003(5)
C10 0.0237(7) 0.0279(7) 0.0266(7) 0.0026(6) 0.0056(6) 0.0014(6)
C11 0.0265(7) 0.0262(7) 0.0275(7) -0.0012(6) -0.0021(6) 0.0029(6)
C12 0.0294(7) 0.0309(8) 0.0298(7) 0.0026(6) 0.0047(6) 0.0001(6)
C13 0.0291(7) 0.0317(8) 0.0292(7) 0.0013(6) 0.0066(6) 0.0047(6)
C14 0.0263(7) 0.0312(8) 0.0281(7) 0.0036(6) 0.0031(6) 0.0058(6)
C15 0.0292(8) 0.0330(8) 0.0308(8) 0.0064(6) 0.0053(6) 0.0060(6)
C16 0.0278(7) 0.0336(8) 0.0275(7) 0.0002(6) 0.0037(6) 0.0078(6)
C17 0.0335(8) 0.0315(8) 0.0448(9) 0.0088(7) 0.0148(7) 0.0097(6)
C17B 0.0303(16) 0.0272(14) 0.0399(18) 0.0048(11) 0.0122(13) 0.0078(11)
C18B 0.0546(17) 0.028(6) 0.0567(16) 0.000(4) 0.0198(14) 0.002(4)
C19B 0.0314(11) 0.0340(11) 0.0404(13) 0.0099(10) 0.0151(10) 0.0123(9)
C20B 0.0532(19) 0.047(2) 0.051(2) 0.0200(14) 0.0231(16) 0.0197(17)
C21B 0.025(3) 0.060(4) 0.030(5) 0.011(3) 0.000(3) 0.007(3)
C17A 0.0303(16) 0.0272(14) 0.0399(18) 0.0048(11) 0.0122(13) 0.0078(11)
C18A 0.0314(11) 0.0340(11) 0.0404(13) 0.0099(10) 0.0151(10) 0.0123(9)
C19A 0.0546(17) 0.028(6) 0.0567(16) 0.000(4) 0.0198(14) 0.002(4)
C20A 0.0532(19) 0.047(2) 0.051(2) 0.0200(14) 0.0231(16) 0.0197(17)
C21A 0.025(3) 0.060(4) 0.030(5) 0.011(3) 0.000(3) 0.007(3)

loop_
_atom_type_symbol
_atom_type_description
_atom_type_scat_dispersion_real
_atom_type_scat_dispersion_imag
_atom_type_scat_source
C C 0.0181 0.0091 'International Tables Vol C Tables 4.2.6.8 and 6.1.1.4'
H H 0.0000 0.0000 'International Tables Vol C Tables 4.2.6.8 and 6.1.1.4'
N N 0.0311 0.0180 'International Tables Vol C Tables 4.2.6.8 and 6.1.1.4'
O O 0.0492 0.0322 'International Tables Vol C Tables 4.2.6.8 and 6.1.1.4'

loop_
_geom_angle_atom_site_label_1
_geom_angle_atom_site_label_2
_geom_angle_atom_site_label_3
_geom_angle
C10 O2 C11 115.00(11)
C4 N1 C7 125.28(14)
C8 N1 C4 109.24(13)
C8 N1 C7 125.48(14)
C6 C1 C2 121.46(16)
C3 C2 C1 121.09(15)
C2 C3 C4 117.40(15)
N1 C4 C3 129.88(15)
N1 C4 C5 107.96(13)
C3 C4 C5 122.16(15)
C4 C5 C9 106.12(13)
C6 C5 C4 119.37(14)
C6 C5 C9 134.49(14)
C1 C6 C5 118.53(15)
N1 C8 C9 109.59(13)
C5 C9 C10 125.09(13)
C8 C9 C5 107.08(13)
C8 C9 C10 127.76(13)
O1 C10 O2 121.68(13)
O1 C10 C9 125.85(13)
O2 C10 C9 112.46(12)
C12 C11 O2 119.47(14)
C16 C11 O2 118.69(13)
C16 C11 C12 121.81(14)
C13 C12 C11 118.93(14)
C12 C13 C14 120.41(14)
C13 C14 C17 119.54(14)
C15 C14 C13 119.35(15)
C15 C14 C17 120.91(14)
C16 C15 C14 120.57(14)
C11 C16 C15 118.89(14)
O3 C17 C14 119.87(14)
O3 C17 C17B 113.32(18)
O3 C17 C17A 128.6(2)
C14 C17 C17B 125.47(17)
C14 C17 C17A 110.0(2)
C17 C17B C18B 117.0(8)
C19B C17B C17 118.4(3)
C19B C17B C18B 124.2(8)
C17B C19B C20B 122.1(3)
C17B C19B C21B 126.1(7)
C21B C19B C20B 111.6(7)
C18A C17A C17 115.6(4)
C18A C17A C21A 122.7(13)
C21A C17A C17 121.7(12)
C17A C18A C19A 122.9(12)
C17A C18A C20A 120.5(5)
C19A C18A C20A 116.6(13)

loop_
_geom_bond_atom_site_label_1
_geom_bond_atom_site_label_2
_geom_bond_distance
O1 C10 1.2091(18)
O2 C10 1.3805(17)
O2 C11 1.4005(18)
O3 C17 1.218(2)
N1 C4 1.385(2)
N1 C7 1.451(2)
N1 C8 1.357(2)
C1 C2 1.404(3)
C1 C6 1.378(2)
C2 C3 1.381(3)
C3 C4 1.397(2)
C4 C5 1.406(2)
C5 C6 1.401(2)
C5 C9 1.441(2)
C8 C9 1.377(2)
C9 C10 1.441(2)
C11 C12 1.390(2)
C11 C16 1.379(2)
C12 C13 1.384(2)
C13 C14 1.398(2)
C14 C15 1.396(2)
C14 C17 1.493(2)
C15 C16 1.388(2)
C17 C17B 1.495(3)
C17 C17A 1.585(5)
C17B C18B 1.527(14)
C17B C19B 1.344(5)
C19B C20B 1.510(4)
C19B C21B 1.494(14)
C17A C18A 1.340(7)
C17A C21A 1.51(2)
C18A C19A 1.48(3)
C18A C20A 1.508(7)
